data_2018644
loop_
_publ_author_name
'Petrus, Rafa\/l'
'Sobota, Piotr'

_publ_section_title
;
 Two tetranuclear zinc clusters, [Zn~4~(\m~3~-OEt)~2~(\m~2~-MalO)~4~Et~2~]
 and
 [Zn~4~(\m~3~-GueO)~2~(\m~2~-GueO)~2~(\m~2~-MalO)~2~(MalO)~2~]&#x00B7;2C~7~H~8~,
 containing defective dicubane core geometries (MalOH is maltol and GueOH
 is guethol)
;
_journal_coeditor_code LG3088
_journal_issue 10
_journal_name_full 'Acta Crystallographica Section C'
_journal_page_first m275
_journal_page_last m280
_journal_paper_doi 10.1107/S0108270112036773
_journal_volume 68
_journal_year 2012
_chemical_formula_iupac '[Zn4 (C6 H5 O3)4 (C8 H9 O2)4], 2C7 H8'
_chemical_formula_moiety 'C56 H56 O20 Zn4, 2(C7 H8)'
_chemical_formula_sum 'C70 H72 O20 Zn4'
_chemical_formula_weight 1494.78
_chemical_name_systematic
;
bis(\m~3~-2-ethoxyphenolato-\k^4^<i>O</i>^1^,<i>O</i>^2^:<i>O</i>^1^:
<i>O</i>^1^)bis(\m~2~-2-ethoxyphenolato-\k^3^<i>O</i>^1^,<i>O</i>^2^:
<i>O</i>^1^)bis(\m~2~-2-methyl-4-oxo-4<i>H</i>-pyran-3-olato-
\k^3^<i>O</i>^3^,<i>O</i>^4^:<i>O</i>^3^)bis(2-methyl-4-oxo-4<i>H</i>-
pyran-3-olato-\k^2^<i>O</i>^3^,<i>O</i>^4^)tetrazinc(II) toluene disolvate
;
_space_group_IT_number 2
_symmetry_cell_setting triclinic
_symmetry_space_group_name_Hall '-P 1'
_symmetry_space_group_name_H-M 'P -1'
_atom_sites_solution_hydrogens geom
_atom_sites_solution_primary direct
_atom_sites_solution_secondary difmap
_audit_creation_method SHELXL-97
_cell_angle_alpha 92.97(3)
_cell_angle_beta 110.48(3)
_cell_angle_gamma 97.61(3)
_cell_formula_units_Z 1
_cell_length_a 10.715(3)
_cell_length_b 12.578(3)
_cell_length_c 12.794(4)
_cell_measurement_reflns_used 6166
_cell_measurement_temperature 100(2)
_cell_measurement_theta_max 27.9922
_cell_measurement_theta_min 2.8250
_cell_volume 1592.1(9)
_computing_cell_refinement 'CrysAlis RED (Oxford Diffraction, 2007)'
_computing_data_collection 'CrysAlis CCD (Oxford Diffraction, 2007)'
_computing_data_reduction 'CrysAlis RED (Oxford Diffraction, 2007)'
_computing_molecular_graphics 'XP in SHELXTL (Sheldrick, 2008)'
_computing_publication_material 'SHELXL97 (Sheldrick, 2008)'
_computing_structure_refinement 'SHELXL97 (Sheldrick, 2008)'
_computing_structure_solution 'SHELXS97 (Sheldrick, 2008)'
_diffrn_ambient_temperature 100(2)
_diffrn_measured_fraction_theta_full 0.975
_diffrn_measured_fraction_theta_max 0.968
_diffrn_measurement_device_type 'Kuma KM-4 CCD \k-geometry'
_diffrn_measurement_method \w
_diffrn_radiation_monochromator graphite
_diffrn_radiation_source 'fine-focus sealed tube'
_diffrn_radiation_type MoK\a
_diffrn_radiation_wavelength 0.71073
_diffrn_reflns_av_R_equivalents 0.0252
_diffrn_reflns_av_sigmaI/netI 0.0464
_diffrn_reflns_limit_h_max 13
_diffrn_reflns_limit_h_min -13
_diffrn_reflns_limit_k_max 16
_diffrn_reflns_limit_k_min -16
_diffrn_reflns_limit_l_max 16
_diffrn_reflns_limit_l_min -16
_diffrn_reflns_number 12797
_diffrn_reflns_theta_full 26.00
_diffrn_reflns_theta_max 27.00
_diffrn_reflns_theta_min 2.83
_exptl_absorpt_coefficient_mu 1.566
_exptl_absorpt_correction_T_max 0.857
_exptl_absorpt_correction_T_min 0.718
_exptl_absorpt_correction_type analytical
_exptl_absorpt_process_details
;
(CrysAlis RED; Oxford Diffraction, 2007)
;
_exptl_crystal_colour colourless
_exptl_crystal_density_diffrn 1.559
_exptl_crystal_density_method 'not measured'
_exptl_crystal_description plate
_exptl_crystal_F_000 772
_exptl_crystal_size_max 0.2615
_exptl_crystal_size_mid 0.1819
_exptl_crystal_size_min 0.0989
_refine_diff_density_max 0.866
_refine_diff_density_min -0.523
_refine_ls_extinction_method none
_refine_ls_goodness_of_fit_ref 1.040
_refine_ls_hydrogen_treatment constr
_refine_ls_matrix_type full
_refine_ls_number_parameters 405
_refine_ls_number_reflns 6742
_refine_ls_number_restraints 1
_refine_ls_restrained_S_all 1.040
_refine_ls_R_factor_all 0.0728
_refine_ls_R_factor_gt 0.0491
_refine_ls_shift/su_max 0.001
_refine_ls_shift/su_mean 0.000
_refine_ls_structure_factor_coef Fsqd
_refine_ls_weighting_details 'calc w=1/[\s^2^(Fo^2^)+(0.0878P)^2^+0.0000P] where P=(Fo^2^+2Fc^2^)/3'
_refine_ls_weighting_scheme calc
_refine_ls_wR_factor_gt 0.1356
_refine_ls_wR_factor_ref 0.1440
_reflns_number_gt 4717
_reflns_number_total 6742
_reflns_threshold_expression I>2sigma(I)
_cod_data_source_file lg3088.cif
_cod_data_source_block II
_cod_database_code 2018644
_cod_database_fobs_code 2018644

loop_
_symmetry_equiv_pos_as_xyz
'x, y, z'
'-x, -y, -z'

loop_
_atom_site_type_symbol
_atom_site_label
_atom_site_fract_x
_atom_site_fract_y
_atom_site_fract_z
_atom_site_U_iso_or_equiv
_atom_site_adp_type
_atom_site_calc_flag
_atom_site_refinement_flags
_atom_site_occupancy
_atom_site_symmetry_multiplicity
_atom_site_disorder_assembly
_atom_site_disorder_group
Zn Zn1 0.60621(4) 0.60550(3) 0.35835(3) 0.03244(14) Uani d . 1 1 . .
Zn Zn2 0.34994(4) 0.50106(3) 0.41584(3) 0.03083(14) Uani d . 1 1 . .
O O1 0.7067(3) 0.7149(2) 0.3035(2) 0.0511(8) Uani d . 1 1 . .
C C1 0.6550(5) 0.7112(4) 0.1965(3) 0.0477(11) Uani d . 1 1 . .
O O2 0.5008(3) 0.5597(2) 0.1839(3) 0.0563(8) Uani d . 1 1 . .
C C2 0.5486(5) 0.6279(4) 0.1323(4) 0.0490(11) Uani d . 1 1 . .
C C3 0.4968(6) 0.6292(4) 0.0121(4) 0.0624(14) Uani d . 1 1 . .
H H3 0.4240 0.5755 -0.0330 0.075 Uiso calc R 1 1 . .
C C4 0.5488(6) 0.7033(4) -0.0357(4) 0.0748(16) Uani d . 1 1 . .
H H4 0.5148 0.6999 -0.1152 0.090 Uiso calc R 1 1 . .
O O5 0.6491(4) 0.7847(3) 0.0236(3) 0.0812(12) Uani d . 1 1 . .
C C5 0.7017(6) 0.7882(4) 0.1390(4) 0.0649(14) Uani d . 1 1 . .
C C6 0.8058(7) 0.8849(5) 0.1929(5) 0.101(2) Uani d . 1 1 . .
H H6A 0.7727 0.9312 0.2380 0.151 Uiso calc R 1 1 . .
H H6B 0.8241 0.9251 0.1348 0.151 Uiso calc R 1 1 . .
H H6C 0.8890 0.8622 0.2413 0.151 Uiso calc R 1 1 . .
O O7 0.4300(3) 0.64291(19) 0.3763(2) 0.0332(6) Uani d . 1 1 . .
C C7 0.3617(4) 0.7227(3) 0.3860(3) 0.0322(8) Uani d . 1 1 . .
O O8 0.1997(3) 0.5915(2) 0.4082(2) 0.0393(6) Uani d . 1 1 . .
C C8 0.2366(4) 0.6892(3) 0.4023(3) 0.0371(9) Uani d . 1 1 . .
C C9 0.1601(4) 0.7732(3) 0.4111(4) 0.0456(10) Uani d . 1 1 . .
H H9 0.0758 0.7565 0.4206 0.055 Uiso calc R 1 1 . .
C C10 0.2107(5) 0.8760(3) 0.4056(4) 0.0497(11) Uani d . 1 1 . .
H H10 0.1594 0.9307 0.4111 0.060 Uiso calc R 1 1 . .
O O11 0.3264(3) 0.9051(2) 0.3932(2) 0.0457(7) Uani d . 1 1 . .
C C11 0.4039(4) 0.8287(3) 0.3830(3) 0.0367(9) Uani d . 1 1 . .
C C12 0.5325(5) 0.8772(3) 0.3720(4) 0.0504(11) Uani d . 1 1 . .
H H12A 0.5980 0.8275 0.3944 0.076 Uiso calc R 1 1 . .
H H12B 0.5684 0.9454 0.4206 0.076 Uiso calc R 1 1 . .
H H12C 0.5157 0.8907 0.2939 0.076 Uiso calc R 1 1 . .
O O13 0.2820(3) 0.37145(19) 0.47503(19) 0.0331(6) Uani d . 1 1 . .
C C13 0.1777(4) 0.3009(3) 0.4052(3) 0.0327(8) Uani d . 1 1 . .
O O14 0.2099(3) 0.3983(2) 0.2630(2) 0.0419(7) Uani d . 1 1 . .
C C14 0.1368(4) 0.3128(3) 0.2893(3) 0.0377(9) Uani d . 1 1 A .
C C15 0.0300(4) 0.2422(4) 0.2122(3) 0.0480(11) Uani d . 1 1 . .
H H15 0.0013 0.2514 0.1345 0.058 Uiso calc R 1 1 A .
C C16 -0.0339(4) 0.1585(4) 0.2496(4) 0.0523(11) Uani d . 1 1 A .
H H16 -0.1064 0.1093 0.1970 0.063 Uiso calc R 1 1 . .
C C17 0.0054(4) 0.1451(3) 0.3617(4) 0.0458(10) Uani d . 1 1 . .
H H17 -0.0402 0.0871 0.3859 0.055 Uiso calc R 1 1 A .
C C18 0.1120(4) 0.2161(3) 0.4404(3) 0.0349(8) Uani d . 1 1 A .
H H18 0.1393 0.2062 0.5178 0.042 Uiso calc R 1 1 . .
C C19A 0.2289(14) 0.3916(9) 0.1554(9) 0.037(3) Uiso d P 0.449(15) 1 A 1
H H19A 0.2081 0.3154 0.1226 0.045 Uiso calc PR 0.449(15) 1 A 1
H H19B 0.3240 0.4194 0.1666 0.045 Uiso calc PR 0.449(15) 1 A 1
C C20A 0.1396(15) 0.4553(12) 0.0790(14) 0.083(5) Uiso d P 0.449(15) 1 A 1
H H20A 0.1526 0.4510 0.0069 0.125 Uiso calc PR 0.449(15) 1 A 1
H H20B 0.1610 0.5307 0.1117 0.125 Uiso calc PR 0.449(15) 1 A 1
H H20C 0.0455 0.4269 0.0674 0.125 Uiso calc PR 0.449(15) 1 A 1
C C19B 0.178(2) 0.4317(16) 0.1493(16) 0.059(6) Uiso d P 0.365(16) 1 A 2
H H19C 0.2219 0.5067 0.1526 0.071 Uiso calc PR 0.365(16) 1 A 2
H H19D 0.0789 0.4282 0.1123 0.071 Uiso calc PR 0.365(16) 1 A 2
C C20B 0.229(2) 0.3550(15) 0.0840(18) 0.094(7) Uiso d P 0.365(16) 1 A 2
H H20D 0.2072 0.3742 0.0071 0.142 Uiso calc PR 0.365(16) 1 A 2
H H20E 0.1855 0.2809 0.0823 0.142 Uiso calc PR 0.365(16) 1 A 2
H H20F 0.3269 0.3603 0.1204 0.142 Uiso calc PR 0.365(16) 1 A 2
C C19C 0.177(4) 0.395(3) 0.142(3) 0.038(7) Uiso d P 0.186(14) 1 A 3
H H19E 0.0839 0.4083 0.1031 0.046 Uiso calc PR 0.186(14) 1 A 3
H H19F 0.1870 0.3240 0.1103 0.046 Uiso calc PR 0.186(14) 1 A 3
C C20C 0.278(4) 0.483(3) 0.131(3) 0.078(12) Uiso d P 0.186(14) 1 A 3
H H20G 0.2655 0.4858 0.0519 0.117 Uiso calc PR 0.186(14) 1 A 3
H H20H 0.3691 0.4688 0.1726 0.117 Uiso calc PR 0.186(14) 1 A 3
H H20I 0.2653 0.5518 0.1622 0.117 Uiso calc PR 0.186(14) 1 A 3
O O21 0.5266(2) 0.45997(18) 0.40162(19) 0.0290(5) Uani d . 1 1 . .
C C21 0.5523(4) 0.3671(3) 0.3585(3) 0.0322(8) Uani d . 1 1 A .
O O22 0.7396(3) 0.4760(2) 0.3459(2) 0.0402(6) Uani d . 1 1 . .
C C22 0.6689(4) 0.3732(3) 0.3307(3) 0.0356(9) Uani d . 1 1 A .
C C23 0.7061(4) 0.2817(3) 0.2945(3) 0.0430(10) Uani d . 1 1 . .
H H23 0.7857 0.2864 0.2770 0.052 Uiso calc R 1 1 A .
C C24 0.6260(5) 0.1824(3) 0.2838(3) 0.0474(11) Uani d . 1 1 A .
H H24 0.6513 0.1188 0.2592 0.057 Uiso calc R 1 1 . .
C C25 0.5116(4) 0.1758(3) 0.3082(3) 0.0401(9) Uani d . 1 1 . .
H H25 0.4564 0.1077 0.2990 0.048 Uiso calc R 1 1 A .
C C26 0.4748(4) 0.2680(3) 0.3468(3) 0.0340(8) Uani d . 1 1 A .
H H26 0.3957 0.2623 0.3651 0.041 Uiso calc R 1 1 . .
C C27 0.8752(4) 0.4920(3) 0.3463(3) 0.0412(9) Uani d . 1 1 A .
H H27A 0.9202 0.4310 0.3783 0.049 Uiso calc R 1 1 . .
H H27B 0.9264 0.5590 0.3947 0.049 Uiso calc R 1 1 . .
C C28 0.8772(4) 0.4998(4) 0.2305(3) 0.0480(11) Uani d . 1 1 . .
H H28A 0.8290 0.5579 0.1973 0.072 Uiso calc R 1 1 A .
H H28B 0.8331 0.4313 0.1841 0.072 Uiso calc R 1 1 . .
H H28C 0.9709 0.5153 0.2343 0.072 Uiso calc R 1 1 . .
C C29A 0.8042(9) 0.0513(6) 0.8963(8) 0.097(4) Uiso d PG 0.531(9) 1 B 1
C C30A 0.8697(8) 0.1478(7) 0.8787(8) 0.073(3) Uiso d PG 0.531(9) 1 B 1
H H30A 0.9400 0.1474 0.8497 0.087 Uiso calc PR 0.531(9) 1 B 1
C C31A 0.8325(10) 0.2449(6) 0.9037(9) 0.107(5) Uiso d PG 0.531(9) 1 B 1
H H31A 0.8773 0.3109 0.8917 0.128 Uiso calc PR 0.531(9) 1 B 1
C C32A 0.7297(10) 0.2455(6) 0.9462(9) 0.123(5) Uiso d PG 0.531(9) 1 B 1
H H32A 0.7042 0.3119 0.9633 0.148 Uiso calc PR 0.531(9) 1 B 1
C C33A 0.6641(8) 0.1490(7) 0.9638(7) 0.075(3) Uiso d PG 0.531(9) 1 B 1
H H33A 0.5938 0.1494 0.9929 0.090 Uiso calc PR 0.531(9) 1 B 1
C C34A 0.7013(8) 0.0519(6) 0.9389(7) 0.076(3) Uiso d PG 0.531(9) 1 B 1
H H34A 0.6565 -0.0141 0.9509 0.091 Uiso calc PR 0.531(9) 1 B 1
C C35A 0.814(2) -0.0486(15) 0.8732(16) 0.164(8) Uiso d P 0.531(9) 1 B 1
H H35A 0.7511 -0.0968 0.8962 0.246 Uiso calc PR 0.531(9) 1 B 1
H H35B 0.9066 -0.0607 0.9137 0.246 Uiso calc PR 0.531(9) 1 B 1
H H35C 0.7925 -0.0636 0.7923 0.246 Uiso calc PR 0.531(9) 1 B 1
C C29B 0.7086(7) 0.0975(6) 0.9330(8) 0.087(4) Uiso d PG 0.469(9) 1 B 2
C C30B 0.7754(9) 0.0156(5) 0.9132(8) 0.062(3) Uiso d PG 0.469(9) 1 B 2
H H30B 0.7444 -0.0570 0.9205 0.075 Uiso calc PR 0.469(9) 1 B 2
C C31B 0.8877(10) 0.0399(7) 0.8829(9) 0.105(4) Uiso d PG 0.469(9) 1 B 2
H H31B 0.9333 -0.0160 0.8693 0.126 Uiso calc PR 0.469(9) 1 B 2
C C32B 0.9331(9) 0.1461(8) 0.8723(9) 0.105(4) Uiso d PG 0.469(9) 1 B 2
H H32B 1.0098 0.1628 0.8515 0.126 Uiso calc PR 0.469(9) 1 B 2
C C33B 0.8663(10) 0.2280(6) 0.8920(9) 0.082(4) Uiso d PG 0.469(9) 1 B 2
H H33B 0.8973 0.3006 0.8848 0.099 Uiso calc PR 0.469(9) 1 B 2
C C34B 0.7541(8) 0.2037(6) 0.9224(7) 0.052(3) Uiso d PG 0.469(9) 1 B 2
H H34B 0.7084 0.2597 0.9359 0.063 Uiso calc PR 0.469(9) 1 B 2
C C35B 0.607(2) 0.0537(15) 0.9670(16) 0.143(8) Uiso d P 0.469(9) 1 B 2
H H35D 0.5589 0.1107 0.9816 0.215 Uiso calc PR 0.469(9) 1 B 2
H H35E 0.6449 0.0195 1.0358 0.215 Uiso calc PR 0.469(9) 1 B 2
H H35F 0.5433 -0.0005 0.9080 0.215 Uiso calc PR 0.469(9) 1 B 2

loop_
_atom_site_aniso_label
_atom_site_aniso_U_11
_atom_site_aniso_U_22
_atom_site_aniso_U_33
_atom_site_aniso_U_12
_atom_site_aniso_U_13
_atom_site_aniso_U_23
Zn1 0.0365(3) 0.0325(2) 0.0261(2) 0.00093(18) 0.01030(18) 0.00287(17)
Zn2 0.0329(3) 0.0286(2) 0.0287(2) 0.00260(17) 0.00901(18) 0.00351(17)
O1 0.0548(19) 0.0466(17) 0.0428(17) -0.0005(14) 0.0093(14) 0.0056(13)
C1 0.060(3) 0.050(3) 0.027(2) 0.016(2) 0.0049(19) 0.0018(18)
O2 0.063(2) 0.0503(18) 0.0469(18) -0.0061(16) 0.0142(16) 0.0023(14)
C2 0.057(3) 0.049(3) 0.043(2) 0.002(2) 0.022(2) 0.010(2)
C3 0.079(4) 0.057(3) 0.037(2) -0.005(3) 0.009(2) 0.006(2)
C4 0.092(4) 0.071(4) 0.045(3) -0.006(3) 0.011(3) 0.002(3)
O5 0.104(3) 0.074(2) 0.051(2) -0.015(2) 0.019(2) 0.0199(18)
C5 0.080(4) 0.061(3) 0.043(3) -0.009(3) 0.016(3) 0.010(2)
C6 0.103(5) 0.093(5) 0.079(4) -0.033(4) 0.016(4) 0.013(4)
O7 0.0356(15) 0.0272(13) 0.0352(14) 0.0055(11) 0.0104(11) 0.0058(10)
C7 0.038(2) 0.0312(19) 0.0256(17) 0.0098(16) 0.0067(15) 0.0043(14)
O8 0.0354(15) 0.0388(15) 0.0429(15) 0.0064(12) 0.0125(12) 0.0086(12)
C8 0.038(2) 0.041(2) 0.0274(19) 0.0072(18) 0.0058(16) 0.0034(16)
C9 0.038(2) 0.051(3) 0.050(2) 0.018(2) 0.015(2) 0.008(2)
C10 0.050(3) 0.043(2) 0.061(3) 0.024(2) 0.019(2) 0.008(2)
O11 0.0515(19) 0.0326(14) 0.0499(17) 0.0147(13) 0.0117(14) 0.0048(12)
C11 0.043(2) 0.0313(19) 0.0323(19) 0.0121(17) 0.0070(17) 0.0046(15)
C12 0.054(3) 0.030(2) 0.063(3) 0.0033(19) 0.017(2) 0.0049(19)
O13 0.0359(15) 0.0315(13) 0.0251(12) -0.0037(11) 0.0061(11) 0.0003(10)
C13 0.030(2) 0.0284(18) 0.0353(19) 0.0048(15) 0.0077(16) -0.0038(15)
O14 0.0497(17) 0.0435(16) 0.0266(13) 0.0023(13) 0.0083(12) 0.0044(11)
C14 0.033(2) 0.041(2) 0.034(2) 0.0083(17) 0.0047(16) 0.0010(17)
C15 0.039(2) 0.056(3) 0.036(2) 0.002(2) 0.0008(18) -0.0022(19)
C16 0.041(3) 0.050(3) 0.050(3) -0.005(2) 0.004(2) -0.013(2)
C17 0.039(2) 0.036(2) 0.057(3) -0.0033(17) 0.015(2) -0.0023(19)
C18 0.031(2) 0.034(2) 0.040(2) 0.0036(16) 0.0135(17) 0.0002(16)
O21 0.0355(14) 0.0220(12) 0.0281(12) 0.0042(10) 0.0102(11) 0.0004(10)
C21 0.040(2) 0.0309(19) 0.0247(17) 0.0099(16) 0.0081(16) 0.0042(14)
O22 0.0428(17) 0.0344(14) 0.0443(16) 0.0019(12) 0.0185(13) 0.0032(12)
C22 0.040(2) 0.036(2) 0.0298(19) 0.0055(17) 0.0124(17) 0.0047(15)
C23 0.046(3) 0.042(2) 0.045(2) 0.0106(19) 0.020(2) 0.0054(18)
C24 0.065(3) 0.035(2) 0.047(2) 0.019(2) 0.022(2) 0.0029(18)
C25 0.047(3) 0.0288(19) 0.042(2) 0.0032(17) 0.0135(19) 0.0021(16)
C26 0.037(2) 0.0316(19) 0.0319(19) 0.0042(16) 0.0114(16) 0.0048(15)
C27 0.031(2) 0.049(2) 0.041(2) 0.0041(18) 0.0096(17) 0.0107(18)
C28 0.037(2) 0.066(3) 0.043(2) 0.007(2) 0.0170(19) 0.012(2)

loop_
_atom_type_symbol
_atom_type_description
_atom_type_scat_dispersion_real
_atom_type_scat_dispersion_imag
_atom_type_scat_source
C C 0.0033 0.0016 'International Tables Vol C Tables 4.2.6.8 and 6.1.1.4'
H H 0.0000 0.0000 'International Tables Vol C Tables 4.2.6.8 and 6.1.1.4'
O O 0.0106 0.0060 'International Tables Vol C Tables 4.2.6.8 and 6.1.1.4'
Zn Zn 0.2839 1.4301 'International Tables Vol C Tables 4.2.6.8 and 6.1.1.4'

loop_
_geom_angle_atom_site_label_1
_geom_angle_atom_site_label_2
_geom_angle_atom_site_label_3
_geom_angle_site_symmetry_1
_geom_angle_site_symmetry_3
_geom_angle
_geom_angle_publ_flag
O1 Zn1 O2 . . 82.41(12) yes
O1 Zn1 O7 . . 116.58(12) yes
O1 Zn1 O13 . 2_666 100.45(11) yes
O1 Zn1 O21 . . 164.48(12) yes
O1 Zn1 O22 . . 93.23(12) yes
O2 Zn1 O22 . . 85.32(12) yes
O7 Zn1 O2 . . 90.60(12) yes
O7 Zn1 O21 . . 77.98(10) yes
O7 Zn1 O22 . . 149.13(9) yes
O13 Zn1 O2 2_666 . 171.50(11) yes
O13 Zn1 O7 2_666 . 95.18(10) yes
O13 Zn1 O21 2_666 . 82.60(10) yes
O13 Zn1 O22 2_666 . 86.53(10) yes
O21 Zn1 O2 . . 92.56(11) yes
O21 Zn1 O22 . . 71.67(9) yes
O7 Zn2 O8 . . 80.02(10) yes
O7 Zn2 O14 . . 111.16(10) yes
O7 Zn2 O21 . . 79.22(10) yes
O7 Zn2 O21 . 2_666 92.66(10) yes
O8 Zn2 O14 . . 89.48(11) yes
O8 Zn2 O21 . . 159.09(10) yes
O8 Zn2 O21 . 2_666 98.31(10) yes
O13 Zn2 O7 . . 172.54(9) yes
O13 Zn2 O8 . . 99.01(11) yes
O13 Zn2 O14 . . 76.16(10) yes
O13 Zn2 O21 . . 101.90(10) yes
O13 Zn2 O21 . 2_666 80.14(10) yes
O14 Zn2 O21 . 2_666 155.94(9) yes
O21 Zn2 O14 . . 95.70(10) yes
O21 Zn2 O21 . 2_666 85.12(10) yes
O1 Zn1 Zn2 . 2_666 136.92(9) ?
O13 Zn1 Zn2 2_666 2_666 37.75(7) ?
O7 Zn1 Zn2 . 2_666 84.82(7) ?
O21 Zn1 Zn2 . 2_666 44.90(7) ?
O2 Zn1 Zn2 . 2_666 137.24(9) ?
O22 Zn1 Zn2 . 2_666 77.79(7) ?
O13 Zn2 Zn1 . 2_666 38.64(7) ?
O7 Zn2 Zn1 . 2_666 134.19(8) ?
O8 Zn2 Zn1 . 2_666 102.84(8) ?
O21 Zn2 Zn1 . 2_666 93.42(7) ?
O14 Zn2 Zn1 . 2_666 114.56(7) ?
O21 Zn2 Zn1 2_666 2_666 41.54(6) ?
C1 O1 Zn1 . . 110.8(3) ?
O1 C1 C5 . . 121.2(4) ?
O1 C1 C2 . . 121.1(4) ?
C5 C1 C2 . . 117.6(4) ?
C2 O2 Zn1 . . 107.0(3) ?
O2 C2 C1 . . 118.3(4) ?
O2 C2 C3 . . 124.0(4) ?
C1 C2 C3 . . 117.6(4) ?
C4 C3 C2 . . 120.9(5) ?
C4 C3 H3 . . 119.6 ?
C2 C3 H3 . . 119.6 ?
C3 C4 O5 . . 122.7(5) ?
C3 C4 H4 . . 118.6 ?
O5 C4 H4 . . 118.6 ?
C4 O5 C5 . . 118.9(4) ?
O5 C5 C1 . . 122.2(4) ?
O5 C5 C6 . . 112.9(4) ?
C1 C5 C6 . . 124.9(5) ?
C5 C6 H6A . . 109.5 ?
C5 C6 H6B . . 109.5 ?
H6A C6 H6B . . 109.5 ?
C5 C6 H6C . . 109.5 ?
H6A C6 H6C . . 109.5 ?
H6B C6 H6C . . 109.5 ?
C7 O7 Zn2 . . 111.6(2) ?
C7 O7 Zn1 . . 145.2(2) ?
Zn2 O7 Zn1 . . 102.39(11) ?
O7 C7 C11 . . 124.6(4) ?
O7 C7 C8 . . 115.2(3) ?
C11 C7 C8 . . 120.1(3) ?
C8 O8 Zn2 . . 111.5(3) ?
O8 C8 C7 . . 120.0(3) ?
O8 C8 C9 . . 123.6(4) ?
C7 C8 C9 . . 116.4(4) ?
C10 C9 C8 . . 118.6(4) ?
C10 C9 H9 . . 120.7 ?
C8 C9 H9 . . 120.7 ?
O11 C10 C9 . . 124.1(4) ?
O11 C10 H10 . . 118.0 ?
C9 C10 H10 . . 118.0 ?
C10 O11 C11 . . 120.3(3) ?
C7 C11 O11 . . 120.5(4) ?
C7 C11 C12 . . 127.0(4) ?
O11 C11 C12 . . 112.4(3) ?
C11 C12 H12A . . 109.5 ?
C11 C12 H12B . . 109.5 ?
H12A C12 H12B . . 109.5 ?
C11 C12 H12C . . 109.5 ?
H12A C12 H12C . . 109.5 ?
H12B C12 H12C . . 109.5 ?
C13 O13 Zn2 . . 118.9(2) ?
C13 O13 Zn1 . 2_666 137.3(2) ?
Zn2 O13 Zn1 . 2_666 103.60(11) ?
O13 C13 C18 . . 123.4(3) ?
O13 C13 C14 . . 117.5(3) ?
C18 C13 C14 . . 119.1(3) ?
C14 O14 C19A . . 119.6(5) ?
C14 O14 C19C . . 111.1(13) ?
C14 O14 C19B . . 123.8(9) ?
C14 O14 Zn2 . . 111.5(2) ?
C19A O14 Zn2 . . 124.4(5) ?
C19C O14 Zn2 . . 137.4(13) ?
C19B O14 Zn2 . . 123.3(8) ?
O14 C14 C15 . . 124.9(4) ?
O14 C14 C13 . . 114.5(3) ?
C15 C14 C13 . . 120.6(4) ?
C16 C15 C14 . . 119.1(4) ?
C16 C15 H15 . . 120.4 ?
C14 C15 H15 . . 120.4 ?
C17 C16 C15 . . 121.0(4) ?
C17 C16 H16 . . 119.5 ?
C15 C16 H16 . . 119.5 ?
C16 C17 C18 . . 120.4(4) ?
C16 C17 H17 . . 119.8 ?
C18 C17 H17 . . 119.8 ?
C13 C18 C17 . . 119.8(4) ?
C13 C18 H18 . . 120.1 ?
C17 C18 H18 . . 120.1 ?
O14 C19A C20A . . 109.5(10) ?
O14 C19A H19A . . 109.8 ?
C20A C19A H19A . . 109.8 ?
O14 C19A H19B . . 109.8 ?
C20A C19A H19B . . 109.8 ?
H19A C19A H19B . . 108.2 ?
C19A C20A H20A . . 109.5 ?
C19A C20A H20B . . 109.5 ?
H20A C20A H20B . . 109.5 ?
C19A C20A H20C . . 109.5 ?
H20A C20A H20C . . 109.5 ?
H20B C20A H20C . . 109.5 ?
O14 C19B C20B . . 107.4(15) ?
O14 C19B H19C . . 110.2 ?
C20B C19B H19C . . 110.2 ?
O14 C19B H19D . . 110.2 ?
C20B C19B H19D . . 110.2 ?
H19C C19B H19D . . 108.5 ?
C19B C20B H20D . . 109.5 ?
C19B C20B H20E . . 109.5 ?
H20D C20B H20E . . 109.5 ?
C19B C20B H20F . . 109.5 ?
H20D C20B H20F . . 109.5 ?
H20E C20B H20F . . 109.5 ?
O14 C19C C20C . . 103(2) ?
O14 C19C H19E . . 111.1 ?
C20C C19C H19E . . 111.1 ?
O14 C19C H19F . . 111.1 ?
C20C C19C H19F . . 111.1 ?
H19E C19C H19F . . 109.1 ?
C19C C20C H20G . . 109.5 ?
C19C C20C H20H . . 109.5 ?
H20G C20C H20H . . 109.5 ?
C19C C20C H20I . . 109.5 ?
H20G C20C H20I . . 109.5 ?
H20H C20C H20I . . 109.5 ?
C21 O21 Zn2 . . 131.5(2) ?
C21 O21 Zn1 . . 116.8(2) ?
Zn2 O21 Zn1 . . 100.39(10) ?
C21 O21 Zn2 . 2_666 111.6(2) ?
Zn2 O21 Zn2 . 2_666 94.89(10) ?
Zn1 O21 Zn2 . 2_666 93.57(10) ?
O21 C21 C26 . . 123.5(3) ?
O21 C21 C22 . . 117.8(3) ?
C26 C21 C22 . . 118.6(3) ?
C22 O22 C27 . . 120.0(3) ?
C22 O22 Zn1 . . 111.2(2) ?
C27 O22 Zn1 . . 128.7(2) ?
C23 C22 O22 . . 125.2(4) ?
C23 C22 C21 . . 120.9(4) ?
O22 C22 C21 . . 113.9(3) ?
C22 C23 C24 . . 119.3(4) ?
C22 C23 H23 . . 120.4 ?
C24 C23 H23 . . 120.4 ?
C25 C24 C23 . . 120.4(4) ?
C25 C24 H24 . . 119.8 ?
C23 C24 H24 . . 119.8 ?
C24 C25 C26 . . 120.5(4) ?
C24 C25 H25 . . 119.8 ?
C26 C25 H25 . . 119.8 ?
C21 C26 C25 . . 120.3(4) ?
C21 C26 H26 . . 119.8 ?
C25 C26 H26 . . 119.8 ?
O22 C27 C28 . . 111.6(3) ?
O22 C27 H27A . . 109.3 ?
C28 C27 H27A . . 109.3 ?
O22 C27 H27B . . 109.3 ?
C28 C27 H27B . . 109.3 ?
H27A C27 H27B . . 108.0 ?
C27 C28 H28A . . 109.5 ?
C27 C28 H28B . . 109.5 ?
H28A C28 H28B . . 109.5 ?
C27 C28 H28C . . 109.5 ?
H28A C28 H28C . . 109.5 ?
H28B C28 H28C . . 109.5 ?
C35A C29A C30A . . 131.5(10) ?
C35A C29A C34A . . 108.4(10) ?
C30A C29A C34A . . 120.0 ?
C29A C30A C31A . . 120.0 ?
C29A C30A H30A . . 120.0 ?
C31A C30A H30A . . 120.0 ?
C32A C31A C30A . . 120.0 ?
C32A C31A H31A . . 120.0 ?
C30A C31A H31A . . 120.0 ?
C31A C32A C33A . . 120.0 ?
C31A C32A H32A . . 120.0 ?
C33A C32A H32A . . 120.0 ?
C34A C33A C32A . . 120.0 ?
C34A C33A H33A . . 120.0 ?
C32A C33A H33A . . 120.0 ?
C33A C34A C29A . . 120.0 ?
C33A C34A H34A . . 120.0 ?
C29A C34A H34A . . 120.0 ?
C29A C35A H35A . . 109.5 ?
C29A C35A H35B . . 109.5 ?
H35A C35A H35B . . 109.5 ?
C29A C35A H35C . . 109.5 ?
H35A C35A H35C . . 109.5 ?
H35B C35A H35C . . 109.5 ?
C35B C29B C30B . . 108.7(10) ?
C35B C29B C34B . . 131.2(10) ?
C30B C29B C34B . . 120.0 ?
C31B C30B C29B . . 120.0 ?
C31B C30B H30B . . 120.0 ?
C29B C30B H30B . . 120.0 ?
C32B C31B C30B . . 120.0 ?
C32B C31B H31B . . 120.0 ?
C30B C31B H31B . . 120.0 ?
C31B C32B C33B . . 120.0 ?
C31B C32B H32B . . 120.0 ?
C33B C32B H32B . . 120.0 ?
C34B C33B C32B . . 120.0 ?
C34B C33B H33B . . 120.0 ?
C32B C33B H33B . . 120.0 ?
C33B C34B C29B . . 120.0 ?
C33B C34B H34B . . 120.0 ?
C29B C34B H34B . . 120.0 ?
C29B C35B H35D . . 109.5 ?
C29B C35B H35E . . 109.5 ?
H35D C35B H35E . . 109.5 ?
C29B C35B H35F . . 109.5 ?
H35D C35B H35F . . 109.5 ?
H35E C35B H35F . . 109.5 ?

loop_
_geom_bond_atom_site_label_1
_geom_bond_atom_site_label_2
_geom_bond_site_symmetry_2
_geom_bond_distance
_geom_bond_publ_flag
Zn1 O1 . 1.945(3) yes
Zn1 O2 . 2.126(3) yes
Zn1 O7 . 2.090(3) yes
Zn1 O13 2_666 2.030(2) yes
Zn1 O21 . 2.099(2) yes
Zn1 O22 . 2.339(3) yes
Zn2 O7 . 2.042(2) yes
Zn2 O8 . 2.069(3) yes
Zn2 O13 . 1.990(2) yes
Zn2 O14 . 2.217(3) yes
Zn2 O21 . 2.092(3) yes
Zn2 O21 2_666 2.234(3) yes
O1 C1 . 1.280(5) ?
C1 C5 . 1.390(6) ?
C1 C2 . 1.419(6) ?
O2 C2 . 1.270(5) ?
C2 C3 . 1.443(6) ?
C3 C4 . 1.309(7) ?
C3 H3 . 0.9500 ?
C4 O5 . 1.354(6) ?
C4 H4 . 0.9500 ?
O5 C5 . 1.380(6) ?
C5 C6 . 1.488(7) ?
C6 H6A . 0.9800 ?
C6 H6B . 0.9800 ?
C6 H6C . 0.9800 ?
O7 C7 . 1.343(4) ?
C7 C11 . 1.356(5) ?
C7 C8 . 1.440(5) ?
O8 C8 . 1.255(5) ?
C8 C9 . 1.443(6) ?
C9 C10 . 1.350(6) ?
C9 H9 . 0.9500 ?
C10 O11 . 1.312(5) ?
C10 H10 . 0.9500 ?
O11 C11 . 1.380(5) ?
C11 C12 . 1.487(6) ?
C12 H12A . 0.9800 ?
C12 H12B . 0.9800 ?
C12 H12C . 0.9800 ?
O13 C13 . 1.338(4) ?
O13 Zn1 2_666 2.030(2) ?
C13 C18 . 1.381(5) ?
C13 C14 . 1.414(5) ?
O14 C14 . 1.371(5) ?
O14 C19A . 1.460(11) ?
O14 C19C . 1.46(3) ?
O14 C19B . 1.471(19) ?
C14 C15 . 1.387(5) ?
C15 C16 . 1.377(6) ?
C15 H15 . 0.9500 ?
C16 C17 . 1.373(6) ?
C16 H16 . 0.9500 ?
C17 C18 . 1.395(5) ?
C17 H17 . 0.9500 ?
C18 H18 . 0.9500 ?
C19A C20A . 1.46(2) ?
C19A H19A . 0.9900 ?
C19A H19B . 0.9900 ?
C20A H20A . 0.9800 ?
C20A H20B . 0.9800 ?
C20A H20C . 0.9800 ?
C19B C20B . 1.52(3) ?
C19B H19C . 0.9900 ?
C19B H19D . 0.9900 ?
C20B H20D . 0.9800 ?
C20B H20E . 0.9800 ?
C20B H20F . 0.9800 ?
C19C C20C . 1.49(5) ?
C19C H19E . 0.9900 ?
C19C H19F . 0.9900 ?
C20C H20G . 0.9800 ?
C20C H20H . 0.9800 ?
C20C H20I . 0.9800 ?
O21 C21 . 1.367(4) ?
O21 Zn2 2_666 2.234(3) ?
C21 C26 . 1.373(5) ?
C21 C22 . 1.408(5) ?
O22 C22 . 1.377(4) ?
O22 C27 . 1.438(5) ?
C22 C23 . 1.375(5) ?
C23 C24 . 1.390(6) ?
C23 H23 . 0.9500 ?
C24 C25 . 1.361(6) ?
C24 H24 . 0.9500 ?
C25 C26 . 1.394(5) ?
C25 H25 . 0.9500 ?
C26 H26 . 0.9500 ?
C27 C28 . 1.497(5) ?
C27 H27A . 0.9900 ?
C27 H27B . 0.9900 ?
C28 H28A . 0.9800 ?
C28 H28B . 0.9800 ?
C28 H28C . 0.9800 ?
C29A C35A . 1.303(19) ?
C29A C30A . 1.3900 ?
C29A C34A . 1.3900 ?
C30A C31A . 1.3900 ?
C30A H30A . 0.9500 ?
C31A C32A . 1.3900 ?
C31A H31A . 0.9500 ?
C32A C33A . 1.3900 ?
C32A H32A . 0.9500 ?
C33A C34A . 1.3900 ?
C33A H33A . 0.9500 ?
C34A H34A . 0.9500 ?
C35A H35A . 0.9800 ?
C35A H35B . 0.9800 ?
C35A H35C . 0.9800 ?
C29B C35B . 1.37(2) ?
C29B C30B . 1.3900 ?
C29B C34B . 1.3900 ?
C30B C31B . 1.3900 ?
C30B H30B . 0.9500 ?
C31B C32B . 1.3900 ?
C31B H31B . 0.9500 ?
C32B C33B . 1.3900 ?
C32B H32B . 0.9500 ?
C33B C34B . 1.3900 ?
C33B H33B . 0.9500 ?
C34B H34B . 0.9500 ?
C35B H35D . 0.9800 ?
C35B H35E . 0.9800 ?
C35B H35F . 0.9800 ?

loop_
_geom_hbond_atom_site_label_D
_geom_hbond_atom_site_label_H
_geom_hbond_atom_site_label_A
_geom_hbond_site_symmetry_A
_geom_hbond_distance_DH
_geom_hbond_distance_HA
_geom_hbond_distance_DA
_geom_hbond_angle_DHA
C12 H12A O1 . 0.98 2.43 3.224(6) 137
C18 H18 O1 2_666 0.95 2.37 3.173(5) 142
C28 H28C O8 1_655 0.98 2.69 3.408(5) 131

loop_
_geom_torsion_atom_site_label_1
_geom_torsion_atom_site_label_2
_geom_torsion_atom_site_label_3
_geom_torsion_atom_site_label_4
_geom_torsion_site_symmetry_1
_geom_torsion_site_symmetry_4
_geom_torsion
O13 Zn1 O1 C1 2_666 . 177.3(3)
O7 Zn1 O1 C1 . . -81.5(3)
O21 Zn1 O1 C1 . . 77.2(5)
O2 Zn1 O1 C1 . . 5.4(3)
O22 Zn1 O1 C1 . . 90.2(3)
Zn2 Zn1 O1 C1 2_666 . 165.7(2)
Zn1 O1 C1 C5 . . 173.9(4)
Zn1 O1 C1 C2 . . -6.6(5)
O1 Zn1 O2 C2 . . -3.7(3)
O7 Zn1 O2 C2 . . 113.1(3)
O21 Zn1 O2 C2 . . -168.9(3)
O22 Zn1 O2 C2 . . -97.6(3)
Zn2 Zn1 O2 C2 2_666 . -163.9(2)
Zn1 O2 C2 C1 . . 1.4(5)
Zn1 O2 C2 C3 . . -175.4(4)
O1 C1 C2 O2 . . 3.5(7)
C5 C1 C2 O2 . . -176.9(5)
O1 C1 C2 C3 . . -179.5(4)
C5 C1 C2 C3 . . 0.1(7)
O2 C2 C3 C4 . . 178.4(5)
C1 C2 C3 C4 . . 1.6(8)
C2 C3 C4 O5 . . -2.7(9)
C3 C4 O5 C5 . . 1.9(9)
C4 O5 C5 C1 . . -0.2(8)
C4 O5 C5 C6 . . -177.0(6)
O1 C1 C5 O5 . . 178.9(5)
C2 C1 C5 O5 . . -0.7(8)
O1 C1 C5 C6 . . -4.7(9)
C2 C1 C5 C6 . . 175.7(6)
O8 Zn2 O7 C7 . . 11.2(2)
O21 Zn2 O7 C7 . . -171.3(2)
O14 Zn2 O7 C7 . . 96.7(2)
O21 Zn2 O7 C7 2_666 . -86.8(2)
Zn1 Zn2 O7 C7 2_666 . -87.1(2)
O8 Zn2 O7 Zn1 . . -176.61(12)
O21 Zn2 O7 Zn1 . . 0.90(9)
O14 Zn2 O7 Zn1 . . -91.09(12)
O21 Zn2 O7 Zn1 2_666 . 85.42(11)
Zn1 Zn2 O7 Zn1 2_666 . 85.14(12)
O1 Zn1 O7 C7 . . -19.3(4)
O13 Zn1 O7 C7 2_666 . 85.1(4)
O21 Zn1 O7 C7 . . 166.4(4)
O2 Zn1 O7 C7 . . -101.1(4)
O22 Zn1 O7 C7 . . 177.0(3)
Zn2 Zn1 O7 C7 2_666 . 121.4(4)
O1 Zn1 O7 Zn2 . . 173.39(11)
O13 Zn1 O7 Zn2 2_666 . -82.19(12)
O21 Zn1 O7 Zn2 . . -0.90(9)
O2 Zn1 O7 Zn2 . . 91.58(12)
O22 Zn1 O7 Zn2 . . 9.7(2)
Zn2 Zn1 O7 Zn2 2_666 . -45.84(9)
Zn2 O7 C7 C11 . . 168.9(3)
Zn1 O7 C7 C11 . . 2.2(6)
Zn2 O7 C7 C8 . . -10.3(4)
Zn1 O7 C7 C8 . . -176.9(3)
O13 Zn2 O8 C8 . . 161.9(2)
O7 Zn2 O8 C8 . . -10.6(2)
O21 Zn2 O8 C8 . . -17.5(4)
O14 Zn2 O8 C8 . . -122.2(3)
O21 Zn2 O8 C8 2_666 . 80.6(3)
Zn1 Zn2 O8 C8 2_666 . 122.7(2)
Zn2 O8 C8 C7 . . 8.5(4)
Zn2 O8 C8 C9 . . -171.3(3)
O7 C7 C8 O8 . . 1.2(5)
C11 C7 C8 O8 . . -178.0(3)
O7 C7 C8 C9 . . -179.0(3)
C11 C7 C8 C9 . . 1.8(5)
O8 C8 C9 C10 . . 178.7(4)
C7 C8 C9 C10 . . -1.1(6)
C8 C9 C10 O11 . . -0.4(7)
C9 C10 O11 C11 . . 1.1(6)
O7 C7 C11 O11 . . 179.7(3)
C8 C7 C11 O11 . . -1.2(5)
O7 C7 C11 C12 . . -2.0(6)
C8 C7 C11 C12 . . 177.1(4)
C10 O11 C11 C7 . . -0.2(5)
C10 O11 C11 C12 . . -178.8(4)
O8 Zn2 O13 C13 . . 76.2(3)
O21 Zn2 O13 C13 . . -104.0(3)
O14 Zn2 O13 C13 . . -11.0(2)
O21 Zn2 O13 C13 2_666 . 173.1(3)
Zn1 Zn2 O13 C13 2_666 . 175.5(3)
O8 Zn2 O13 Zn1 . 2_666 -99.32(12)
O21 Zn2 O13 Zn1 . 2_666 80.45(12)
O14 Zn2 O13 Zn1 . 2_666 173.46(13)
O21 Zn2 O13 Zn1 2_666 2_666 -2.38(10)
Zn2 O13 C13 C18 . . -171.5(3)
Zn1 O13 C13 C18 2_666 . 2.0(6)
Zn2 O13 C13 C14 . . 10.7(4)
Zn1 O13 C13 C14 2_666 . -175.8(3)
O13 Zn2 O14 C14 . . 9.9(2)
O7 Zn2 O14 C14 . . -168.6(2)
O8 Zn2 O14 C14 . . -89.5(2)
O21 Zn2 O14 C14 . . 110.8(2)
O21 Zn2 O14 C14 2_666 . 20.0(4)
Zn1 Zn2 O14 C14 2_666 . 14.4(3)
O13 Zn2 O14 C19A . . -145.9(6)
O7 Zn2 O14 C19A . . 35.6(6)
O8 Zn2 O14 C19A . . 114.7(6)
O21 Zn2 O14 C19A . . -45.0(6)
O21 Zn2 O14 C19A 2_666 . -135.8(6)
Zn1 Zn2 O14 C19A 2_666 . -141.4(6)
O13 Zn2 O14 C19C . . -168(3)
O7 Zn2 O14 C19C . . 14(3)
O8 Zn2 O14 C19C . . 93(3)
O21 Zn2 O14 C19C . . -67(3)
O21 Zn2 O14 C19C 2_666 . -158(3)
Zn1 Zn2 O14 C19C 2_666 . -163(3)
O13 Zn2 O14 C19B . . 176.7(9)
O7 Zn2 O14 C19B . . -1.8(9)
O8 Zn2 O14 C19B . . 77.3(9)
O21 Zn2 O14 C19B . . -82.4(9)
O21 Zn2 O14 C19B 2_666 . -173.2(9)
Zn1 Zn2 O14 C19B 2_666 . -178.8(9)
C19A O14 C14 C15 . . -31.2(8)
C19C O14 C14 C15 . . -10.1(19)
C19B O14 C14 C15 . . 5.0(11)
Zn2 O14 C14 C15 . . 171.7(3)
C19A O14 C14 C13 . . 149.4(6)
C19C O14 C14 C13 . . 170.5(19)
C19B O14 C14 C13 . . -174.4(9)
Zn2 O14 C14 C13 . . -7.6(4)
O13 C13 C14 O14 . . -1.0(5)
C18 C13 C14 O14 . . -178.9(3)
O13 C13 C14 C15 . . 179.6(3)
C18 C13 C14 C15 . . 1.7(6)
O14 C14 C15 C16 . . 179.1(4)
C13 C14 C15 C16 . . -1.6(6)
C14 C15 C16 C17 . . 0.8(7)
C15 C16 C17 C18 . . -0.3(7)
O13 C13 C18 C17 . . -178.9(4)
C14 C13 C18 C17 . . -1.2(6)
C16 C17 C18 C13 . . 0.5(6)
C14 O14 C19A C20A . . 103.7(9)
C19C O14 C19A C20A . . 33(4)
C19B O14 C19A C20A . . -3.7(19)
Zn2 O14 C19A C20A . . -102.4(10)
C14 O14 C19B C20B . . -78.5(16)
C19A O14 C19B C20B . . 13.6(14)
C19C O14 C19B C20B . . -28(6)
Zn2 O14 C19B C20B . . 116.3(13)
C14 O14 C19C C20C . . -172(2)
C19A O14 C19C C20C . . -54(4)
C19B O14 C19C C20C . . 51(5)
Zn2 O14 C19C C20C . . 5(4)
O13 Zn2 O21 C21 . . 45.8(3)
O7 Zn2 O21 C21 . . -141.7(3)
O8 Zn2 O21 C21 . . -134.8(3)
O14 Zn2 O21 C21 . . -31.2(3)
O21 Zn2 O21 C21 2_666 . 124.7(3)
Zn1 Zn2 O21 C21 2_666 . 83.9(3)
O13 Zn2 O21 Zn1 . . -173.37(9)
O7 Zn2 O21 Zn1 . . -0.89(9)
O8 Zn2 O21 Zn1 . . 6.0(3)
O14 Zn2 O21 Zn1 . . 109.61(10)
O21 Zn2 O21 Zn1 2_666 . -94.54(11)
Zn1 Zn2 O21 Zn1 2_666 . -135.28(8)
O13 Zn2 O21 Zn2 . 2_666 -78.83(10)
O7 Zn2 O21 Zn2 . 2_666 93.65(10)
O8 Zn2 O21 Zn2 . 2_666 100.5(3)
O14 Zn2 O21 Zn2 . 2_666 -155.85(9)
O21 Zn2 O21 Zn2 2_666 2_666 0.0
Zn1 Zn2 O21 Zn2 2_666 2_666 -40.74(7)
O1 Zn1 O21 C21 . . -11.8(5)
O13 Zn1 O21 C21 2_666 . -114.2(2)
O7 Zn1 O21 C21 . . 148.8(2)
O2 Zn1 O21 C21 . . 58.8(2)
O22 Zn1 O21 C21 . . -25.5(2)
Zn2 Zn1 O21 C21 2_666 . -116.4(3)
O1 Zn1 O21 Zn2 . . -159.7(4)
O13 Zn1 O21 Zn2 2_666 . 97.81(11)
O7 Zn1 O21 Zn2 . . 0.88(9)
O2 Zn1 O21 Zn2 . . -89.20(13)
O22 Zn1 O21 Zn2 . . -173.41(12)
Zn2 Zn1 O21 Zn2 2_666 . 95.63(11)
O1 Zn1 O21 Zn2 . 2_666 104.7(4)
O13 Zn1 O21 Zn2 2_666 2_666 2.18(9)
O7 Zn1 O21 Zn2 . 2_666 -94.76(10)
O2 Zn1 O21 Zn2 . 2_666 175.17(11)
O22 Zn1 O21 Zn2 . 2_666 90.96(10)
Zn2 O21 C21 C26 . . -21.9(5)
Zn1 O21 C21 C26 . . -157.7(3)
Zn2 O21 C21 C26 2_666 . 96.3(4)
Zn2 O21 C21 C22 . . 161.8(2)
Zn1 O21 C21 C22 . . 25.9(4)
Zn2 O21 C21 C22 2_666 . -80.0(3)
O1 Zn1 O22 C22 . . -153.4(2)
O13 Zn1 O22 C22 2_666 . 106.4(2)
O7 Zn1 O22 C22 . . 12.1(3)
O21 Zn1 O22 C22 . . 23.0(2)
O2 Zn1 O22 C22 . . -71.3(2)
Zn2 Zn1 O22 C22 2_666 . 69.2(2)
O1 Zn1 O22 C27 . . 23.1(3)
O13 Zn1 O22 C27 2_666 . -77.2(3)
O7 Zn1 O22 C27 . . -171.5(3)
O21 Zn1 O22 C27 . . -160.5(3)
O2 Zn1 O22 C27 . . 105.2(3)
Zn2 Zn1 O22 C27 2_666 . -114.3(3)
C27 O22 C22 C23 . . -12.9(5)
Zn1 O22 C22 C23 . . 163.9(3)
C27 O22 C22 C21 . . 165.5(3)
Zn1 O22 C22 C21 . . -17.6(4)
O21 C21 C22 C23 . . 175.3(3)
C26 C21 C22 C23 . . -1.2(5)
O21 C21 C22 O22 . . -3.2(5)
C26 C21 C22 O22 . . -179.7(3)
O22 C22 C23 C24 . . 179.3(4)
C21 C22 C23 C24 . . 1.0(6)
C22 C23 C24 C25 . . 0.4(6)
C23 C24 C25 C26 . . -1.5(6)
O21 C21 C26 C25 . . -176.3(3)
C22 C21 C26 C25 . . 0.1(5)
C24 C25 C26 C21 . . 1.3(6)
C22 O22 C27 C28 . . 88.4(4)
Zn1 O22 C27 C28 . . -87.8(4)
C35A C29A C30A C31A . . 174.9(15)
C34A C29A C30A C31A . . 0.0
C29A C30A C31A C32A . . 0.0
C30A C31A C32A C33A . . 0.0
C31A C32A C33A C34A . . 0.0
C32A C33A C34A C29A . . 0.0
C35A C29A C34A C33A . . -176.0(12)
C30A C29A C34A C33A . . 0.0
C35B C29B C30B C31B . . -176.9(11)
C34B C29B C30B C31B . . 0.0
C29B C30B C31B C32B . . 0.0
C30B C31B C32B C33B . . 0.0
C31B C32B C33B C34B . . 0.0
C32B C33B C34B C29B . . 0.0
C35B C29B C34B C33B . . 176.1(14)
C30B C29B C34B C33B . . 0.0
